data_1534347
loop_
_publ_author_name
'Caminiti, R.'
'Johansson, G.'

_publ_section_title
;
 A Refinement of the Crystal Structure of the Cadmium Sulfate (Cd S O4)3
 (H2 O)8
;
_journal_name_full 'Acta Chemica Scandinavica, Series A: (28,1974-)'
_journal_page_first 451
_journal_page_last 455
_journal_volume 35
_journal_year 1981
_chemical_formula_sum 'Cd3 H16 O20 S3'
_chemical_name_systematic '(Cd S O4)3 (H2 O)8'
_space_group_IT_number 15
_symmetry_space_group_name_Hall '-C 2yc'
_symmetry_space_group_name_H-M 'C 1 2/c 1'
_cell_angle_alpha 90
_cell_angle_beta 97.39
_cell_angle_gamma 90
_cell_formula_units_Z 4
_cell_length_a 14.818
_cell_length_b 11.903
_cell_length_c 9.468
_cell_volume 1656.082
_citation_journal_id_ASTM ACAPCT
_cod_data_source_file Caminiti_ACAPCT_1981_12.cif
_cod_data_source_block H16Cd3O20S3
_cod_original_formula_sum 'H16 Cd3 O20 S3'
_cod_database_code 1534347

loop_
_symmetry_equiv_pos_as_xyz
x,y,z
-x,y,-z+1/2
-x,-y,-z
x,-y,z-1/2
x+1/2,y+1/2,z
-x+1/2,y+1/2,-z+1/2
-x+1/2,-y+1/2,-z
x+1/2,-y+1/2,z-1/2

loop_
_atom_site_label
_atom_site_type_symbol
_atom_site_fract_x
_atom_site_fract_y
_atom_site_fract_z
_atom_site_occupancy
_atom_site_U_iso_or_equiv
H1 H+1 0.083 0.252 0.716 1 0.0
H8 H+1 0.06 0.3 0.402 1 0.0
S2 S+6 0 0.50828 0.25 1 0.0
H3 H+1 0.251 0.079 0.406 1 0.0
Cd2 Cd+2 0 -0.05363 0.25 1 0.0
O6 O-2 0.2296 0.1152 0.0982 1 0.0
O9 O-2 0.2214 0.3584 0.2573 1 0.0
H6 H+1 0.273 0.347 0.273 1 0.0
Cd1 Cd+2 0.15443 0.40511 0.035 1 0.0
H5 H+1 0.195 0.326 0.288 1 0.0
O4 O-2 0.1008 0.2269 0.0033 1 0.0
O1 O-2 0.0258 0.4358 0.1357 1 0.0
O2 O-2 0.4224 0.0799 0.1936 1 0.0
H4 H+1 0.271 0.075 0.309 1 0.0
O7 O-2 0.0936 0.1928 0.6827 1 0.0
O8 O-2 0.2796 0.0746 0.4019 1 0.0
O3 O-2 0.3962 0.4709 0.0521 1 0.0
O10 O-2 0.0955 0.2506 0.4077 1 0.0
H2 H+1 0.095 0.209 0.601 1 0.0
H7 H+1 0.094 0.203 0.346 1 0.0
O5 O-2 0.0848 0.0936 0.1832 1 0.0
S1 S+6 0.12978 0.11705 0.05632 1 0.0
